data_7011380
loop_
_publ_author_name
'Hitoshi Miyasaka'
'Rodolphe Cl\'erac'
'Tomohiko Ishii'
'Ho-Chol Chang'
'Susumu Kitagawa'
'Masahiro Yamashita'

_publ_section_title
;
 Out-of-plane dimers of Mn(III) quadridentate Schiff-base complexes
 with saltmen2&#x2212; and naphtmen2&#x2212; ligands: structure
 analysis and ferromagnetic exchange
;
_journal_issue 7
_journal_name_full 'J. Chem. Soc., Dalton Trans.'
_journal_page_first 1528
_journal_page_last 1534
_journal_paper_doi 10.1039/b111094m
_journal_year 2002
_chemical_formula_sum 'C58 H64 Cl2 Mn2 N4 O16'
_chemical_formula_weight 1253.94
_space_group_IT_number 2
_symmetry_cell_setting triclinic
_symmetry_Int_Tables_number 2
_symmetry_space_group_name_Hall '-P 1'
_symmetry_space_group_name_H-M 'P -1'
_cell_angle_alpha 101.76(7)
_cell_angle_beta 94.45(7)
_cell_angle_gamma 112.93(5)
_cell_formula_units_Z 1
_cell_length_a 13.360(8)
_cell_length_b 13.76(1)
_cell_length_c 8.463(6)
_cell_measurement_reflns_used 25
_cell_measurement_temperature 296.2
_cell_measurement_theta_max 14.9
_cell_measurement_theta_min 14.7
_cell_volume 1381.3(18)
_computing_cell_refinement 'MSC/AFC Diffractometer Control'
_computing_data_collection 'MSC/AFC Diffractometer Control'
_computing_data_reduction 'teXsan Ver. 1.11'
_computing_publication_material 'teXsan Ver. 1.11'
_computing_structure_refinement 'teXsan Ver. 1.10'
_computing_structure_solution 'DIRDIF94 (PATTY)'
_diffrn_measured_fraction_theta_full 0.9949
_diffrn_measured_fraction_theta_max 0.9949
_diffrn_measurement_device_type 'Rigaku AFC7R'
_diffrn_measurement_method \w-2\q
_diffrn_radiation_type 'Mo K\a'
_diffrn_radiation_wavelength 0.7107
_diffrn_reflns_av_R_equivalents 0.060
_diffrn_reflns_limit_h_max 17
_diffrn_reflns_limit_h_min -17
_diffrn_reflns_limit_k_max 17
_diffrn_reflns_limit_k_min -17
_diffrn_reflns_limit_l_max 0
_diffrn_reflns_limit_l_min -10
_diffrn_reflns_number 6726
_diffrn_reflns_theta_full 27.52
_diffrn_reflns_theta_max 27.52
_diffrn_standards_decay_% 0.92
_diffrn_standards_interval_count 150
_diffrn_standards_number 3
_exptl_absorpt_coefficient_mu 0.630
_exptl_absorpt_correction_T_max 0.999
_exptl_absorpt_correction_T_min 0.802
_exptl_absorpt_correction_type psi-scan
_exptl_absorpt_process_details '(North, Phillips & Mathews, 1968)'
_exptl_crystal_colour brown
_exptl_crystal_density_diffrn 1.507
_exptl_crystal_density_meas 1.500
_exptl_crystal_density_method 'not measured'
_exptl_crystal_description prismatic
_exptl_crystal_F_000 652.00
_exptl_crystal_size_max 0.300
_exptl_crystal_size_mid 0.250
_exptl_crystal_size_min 0.230
_refine_diff_density_max 0.77
_refine_diff_density_min -1.48
_refine_ls_extinction_coef 0.00000
_refine_ls_extinction_method 'Zachariasen(1967) type 2 Gaussian isotropic'
_refine_ls_goodness_of_fit_ref 1.947
_refine_ls_hydrogen_treatment noref
_refine_ls_number_parameters 370
_refine_ls_number_reflns 6299
_refine_ls_R_factor_gt 0.0699
_refine_ls_shift/su_max 0.0007
_refine_ls_structure_factor_coef Fsqd
_refine_ls_weighting_details 'w = 1/[\s^2^(Fo^2^) + (0.05900(Max(Fo^2^,0) + 2Fc^2^)/3)^2^]'
_refine_ls_weighting_scheme calc
_refine_ls_wR_factor_ref 0.2031
_reflns_number_gt 4408
_reflns_number_total 6299
_reflns_threshold_expression F^2^>2.0\s(F^2^)
_cod_data_source_file b111094m.txt
_cod_data_source_block '[Mn(naphtmen)(H2O)]ClO4'
_cod_original_cell_volume 1381(1)
_cod_original_sg_symbol_H-M 'P -1         '
_cod_original_formula_sum 'C58 H64 Cl2 N4 Mn2 O16 '
_cod_database_code 7011380

loop_
_symmetry_equiv_pos_as_xyz
x,y,z
-x,-y,-z

loop_
_atom_site_label
_atom_site_type_symbol
_atom_site_fract_x
_atom_site_fract_y
_atom_site_fract_z
_atom_site_U_iso_or_equiv
_atom_site_adp_type
_atom_site_occupancy
_atom_site_calc_flag
_atom_site_refinement_flags
_atom_site_disorder_assembly
_atom_site_disorder_group
Mn(1) Mn 0.04023(4) 0.13758(5) 0.10808(7) 0.0384(2) Uani 1.00 d . . .
Cl(1) Cl 0.80222(10) 0.3377(1) 0.4368(1) 0.0574(3) Uani 1.00 d . . .
O(1) O -0.0370(2) 0.0036(2) 0.1613(4) 0.0444(8) Uani 1.00 d . . .
O(2) O 0.1804(2) 0.1461(2) 0.1762(3) 0.0448(8) Uani 1.00 d . . .
O(3) O 0.0442(2) 0.2279(3) 0.3600(4) 0.0560(9) Uani 1.00 d . . .
O(4) O 0.2239(3) 0.4027(3) 0.5406(5) 0.080(1) Uani 1.00 d . . .
O(5) O 0.7017(7) 0.2646(7) 0.378(2) 0.332(6) Uani 1.00 d . . .
O(6) O 0.8036(8) 0.3842(7) 0.5911(7) 0.204(4) Uani 1.00 d . . .
O(7) O 0.8701(5) 0.2845(6) 0.4271(8) 0.146(3) Uani 1.00 d . . .
O(8) O 0.8154(7) 0.4100(6) 0.3381(8) 0.161(3) Uani 1.00 d . . .
N(1) N -0.0998(2) 0.1430(3) 0.0302(4) 0.0354(8) Uani 1.00 d . . .
N(2) N 0.1004(2) 0.2537(3) -0.0042(4) 0.0361(8) Uani 1.00 d . . .
C(1) C -0.1291(3) -0.0176(3) 0.2268(5) 0.0390(9) Uani 1.00 d . . .
C(2) C -0.1461(3) -0.0830(3) 0.3401(5) 0.044(1) Uani 1.00 d . . .
C(3) C -0.2433(3) -0.1187(3) 0.3961(5) 0.046(1) Uani 1.00 d . . .
C(4) C -0.3308(3) -0.0919(3) 0.3443(5) 0.0416(10) Uani 1.00 d . . .
C(5) C -0.4350(3) -0.1358(4) 0.3946(5) 0.052(1) Uani 1.00 d . . .
C(6) C -0.5177(3) -0.1082(4) 0.3475(6) 0.056(1) Uani 1.00 d . . .
C(7) C -0.5002(3) -0.0349(4) 0.2490(6) 0.055(1) Uani 1.00 d . . .
C(8) C -0.4007(3) 0.0090(4) 0.1962(6) 0.050(1) Uani 1.00 d . . .
C(9) C -0.3132(3) -0.0205(3) 0.2400(5) 0.0402(10) Uani 1.00 d . . .
C(10) C -0.2083(3) 0.0196(3) 0.1835(5) 0.0375(9) Uani 1.00 d . . .
C(11) C -0.1923(3) 0.0893(3) 0.0743(5) 0.0382(9) Uani 1.00 d . . .
C(12) C -0.0959(3) 0.2079(3) -0.0940(4) 0.0361(9) Uani 1.00 d . . .
C(13) C -0.1841(3) 0.2530(4) -0.0870(6) 0.049(1) Uani 1.00 d . . .
C(14) C -0.1169(3) 0.1298(4) -0.2616(5) 0.050(1) Uani 1.00 d . . .
C(15) C 0.0226(3) 0.3031(3) -0.0498(5) 0.0361(9) Uani 1.00 d . . .
C(16) C 0.0520(3) 0.3549(3) -0.1930(5) 0.046(1) Uani 1.00 d . . .
C(17) C 0.0337(3) 0.3909(3) 0.1016(5) 0.047(1) Uani 1.00 d . . .
C(18) C 0.2013(3) 0.2935(3) -0.0304(5) 0.0374(9) Uani 1.00 d . . .
C(19) C 0.2886(3) 0.2657(3) 0.0233(5) 0.0367(9) Uani 1.00 d . . .
C(20) C 0.3945(3) 0.3142(3) -0.0273(5) 0.0399(10) Uani 1.00 d . . .
C(21) C 0.4129(3) 0.3735(4) -0.1466(6) 0.048(1) Uani 1.00 d . . .
C(22) C 0.5158(4) 0.4161(4) -0.1908(6) 0.060(1) Uani 1.00 d . . .
C(23) C 0.6047(3) 0.4019(4) -0.1174(7) 0.062(1) Uani 1.00 d . . .
C(24) C 0.5895(3) 0.3444(4) -0.0025(6) 0.056(1) Uani 1.00 d . . .
C(25) C 0.4848(3) 0.2976(4) 0.0444(5) 0.046(1) Uani 1.00 d . . .
C(26) C 0.4674(3) 0.2314(4) 0.1574(5) 0.050(1) Uani 1.00 d . . .
C(27) C 0.3668(3) 0.1810(4) 0.1953(5) 0.048(1) Uani 1.00 d . . .
C(28) C 0.2745(3) 0.1972(3) 0.1288(5) 0.0382(9) Uani 1.00 d . . .
C(29) C 0.3172(5) 0.4399(6) 0.4696(8) 0.092(2) Uani 1.00 d . . .
H(1) H -0.0890 -0.1023 0.3767 0.0526 Uiso 1.00 calc . . .
H(2) H -0.2530 -0.1625 0.4720 0.0558 Uiso 1.00 calc . . .
H(3) H -0.4471 -0.1856 0.4619 0.0630 Uiso 1.00 calc . . .
H(4) H -0.5871 -0.1380 0.3818 0.0678 Uiso 1.00 calc . . .
H(5) H -0.5581 -0.0155 0.2169 0.0649 Uiso 1.00 calc . . .
H(6) H -0.3908 0.0594 0.1306 0.0593 Uiso 1.00 calc . . .
H(7) H -0.2554 0.0973 0.0302 0.0455 Uiso 1.00 calc . . .
H(8) H -0.1705 0.3022 0.0175 0.0594 Uiso 1.00 calc . . .
H(9) H -0.2549 0.1947 -0.1030 0.0594 Uiso 1.00 calc . . .
H(10) H -0.1817 0.2907 -0.1700 0.0594 Uiso 1.00 calc . . .
H(11) H -0.1875 0.0710 -0.2779 0.0598 Uiso 1.00 calc . . .
H(12) H -0.1150 0.1676 -0.3443 0.0598 Uiso 1.00 calc . . .
H(13) H -0.0618 0.1025 -0.2662 0.0598 Uiso 1.00 calc . . .
H(14) H 0.0040 0.3885 -0.2144 0.0551 Uiso 1.00 calc . . .
H(15) H 0.0443 0.3002 -0.2882 0.0551 Uiso 1.00 calc . . .
H(16) H 0.1262 0.4084 -0.1665 0.0551 Uiso 1.00 calc . . .
H(17) H -0.0145 0.4238 0.0791 0.0566 Uiso 1.00 calc . . .
H(18) H 0.1077 0.4445 0.1291 0.0566 Uiso 1.00 calc . . .
H(19) H 0.0150 0.3586 0.1902 0.0566 Uiso 1.00 calc . . .
H(20) H 0.2191 0.3472 -0.0911 0.0445 Uiso 1.00 calc . . .
H(21) H 0.3539 0.3848 -0.1985 0.0585 Uiso 1.00 calc . . .
H(22) H 0.5260 0.4556 -0.2725 0.0721 Uiso 1.00 calc . . .
H(23) H 0.6754 0.4326 -0.1478 0.0748 Uiso 1.00 calc . . .
H(24) H 0.6500 0.3350 0.0479 0.0675 Uiso 1.00 calc . . .
H(25) H 0.5283 0.2226 0.2075 0.0603 Uiso 1.00 calc . . .
H(26) H 0.3569 0.1341 0.2667 0.0566 Uiso 1.00 calc . . .
H(27) H 0.2979 0.4482 0.3647 0.1093 Uiso 1.00 calc . . .
H(28) H 0.3490 0.3879 0.4584 0.1093 Uiso 1.00 calc . . .
H(29) H 0.3701 0.5079 0.5369 0.1093 Uiso 1.00 calc . . .
H(30) H 0.1069 0.2505 0.4428 0.0668 Uiso 1.00 calc . . .
H(31) H -0.0166 0.2439 0.3854 0.0668 Uiso 1.00 calc . . .
H(32) H 0.2291 0.4286 0.6564 0.0950 Uiso 1.00 calc . . .

loop_
_atom_site_aniso_label
_atom_site_aniso_U_11
_atom_site_aniso_U_22
_atom_site_aniso_U_33
_atom_site_aniso_U_12
_atom_site_aniso_U_13
_atom_site_aniso_U_23
Mn(1) 0.0246(3) 0.0494(3) 0.0489(4) 0.0142(2) 0.0094(2) 0.0298(3)
Cl(1) 0.0518(6) 0.0743(8) 0.0537(6) 0.0309(6) 0.0082(5) 0.0228(6)
O(1) 0.032(1) 0.053(2) 0.060(2) 0.018(1) 0.018(1) 0.034(1)
O(2) 0.031(1) 0.065(2) 0.052(2) 0.022(1) 0.014(1) 0.036(1)
O(3) 0.045(2) 0.085(2) 0.044(2) 0.030(2) 0.010(1) 0.023(2)
O(4) 0.065(2) 0.078(3) 0.089(3) 0.016(2) 0.025(2) 0.025(2)
O(5) 0.143(7) 0.149(7) 0.58(2) 0.005(5) -0.19(1) 0.04(1)
O(6) 0.39(1) 0.257(9) 0.077(4) 0.246(10) 0.067(6) 0.051(5)
O(7) 0.154(5) 0.214(7) 0.170(6) 0.150(5) 0.079(4) 0.089(5)
O(8) 0.263(8) 0.200(7) 0.145(5) 0.171(7) 0.122(5) 0.124(5)
N(1) 0.026(1) 0.044(2) 0.042(2) 0.014(1) 0.009(1) 0.023(1)
N(2) 0.025(1) 0.051(2) 0.040(2) 0.016(1) 0.010(1) 0.025(1)
C(1) 0.028(2) 0.047(2) 0.042(2) 0.010(2) 0.009(1) 0.021(2)
C(2) 0.040(2) 0.055(2) 0.044(2) 0.019(2) 0.011(2) 0.027(2)
C(3) 0.044(2) 0.054(2) 0.042(2) 0.013(2) 0.012(2) 0.026(2)
C(4) 0.037(2) 0.046(2) 0.037(2) 0.008(2) 0.012(2) 0.017(2)
C(5) 0.038(2) 0.067(3) 0.045(2) 0.007(2) 0.015(2) 0.025(2)
C(6) 0.033(2) 0.073(3) 0.051(2) 0.005(2) 0.015(2) 0.021(2)
C(7) 0.033(2) 0.069(3) 0.064(3) 0.017(2) 0.017(2) 0.026(2)
C(8) 0.036(2) 0.059(3) 0.060(3) 0.018(2) 0.017(2) 0.029(2)
C(9) 0.027(2) 0.047(2) 0.044(2) 0.008(2) 0.011(1) 0.019(2)
C(10) 0.029(2) 0.046(2) 0.041(2) 0.013(2) 0.012(1) 0.020(2)
C(11) 0.026(2) 0.048(2) 0.043(2) 0.013(1) 0.007(1) 0.021(2)
C(12) 0.026(2) 0.048(2) 0.041(2) 0.016(1) 0.007(1) 0.023(2)
C(13) 0.031(2) 0.062(3) 0.069(3) 0.023(2) 0.012(2) 0.036(2)
C(14) 0.041(2) 0.063(3) 0.044(2) 0.016(2) 0.002(2) 0.022(2)
C(15) 0.026(2) 0.043(2) 0.047(2) 0.014(1) 0.008(1) 0.026(2)
C(16) 0.035(2) 0.058(2) 0.056(2) 0.019(2) 0.013(2) 0.037(2)
C(17) 0.039(2) 0.046(2) 0.060(3) 0.018(2) 0.009(2) 0.020(2)
C(18) 0.024(2) 0.047(2) 0.043(2) 0.011(1) 0.006(1) 0.024(2)
C(19) 0.024(2) 0.046(2) 0.041(2) 0.011(1) 0.006(1) 0.017(2)
C(20) 0.025(2) 0.046(2) 0.045(2) 0.010(2) 0.007(1) 0.015(2)
C(21) 0.029(2) 0.056(2) 0.060(3) 0.010(2) 0.012(2) 0.027(2)
C(22) 0.037(2) 0.069(3) 0.075(3) 0.012(2) 0.023(2) 0.035(3)
C(23) 0.028(2) 0.068(3) 0.086(4) 0.010(2) 0.022(2) 0.026(3)
C(24) 0.024(2) 0.070(3) 0.073(3) 0.017(2) 0.009(2) 0.018(2)
C(25) 0.025(2) 0.057(2) 0.053(2) 0.013(2) 0.004(2) 0.014(2)
C(26) 0.030(2) 0.072(3) 0.052(2) 0.025(2) 0.000(2) 0.018(2)
C(27) 0.035(2) 0.068(3) 0.048(2) 0.025(2) 0.005(2) 0.026(2)
C(28) 0.025(2) 0.053(2) 0.040(2) 0.016(2) 0.005(1) 0.018(2)
C(29) 0.075(4) 0.113(5) 0.093(5) 0.032(4) 0.035(3) 0.044(4)

loop_
_atom_type_symbol
_atom_type_description
_atom_type_scat_dispersion_real
_atom_type_scat_dispersion_imag
_atom_type_scat_source
C C 0.003 0.002
;International Tables for Crystallography
(1992, Vol. C, Tables 4.2.6.8 and 6.1.1.1)
;
H H 0.000 0.000
;International Tables for Crystallography
(1992, Vol. C, Table 6.1.1.2)
;
O O 0.011 0.006
;International Tables for Crystallography
(1992, Vol. C, Tables 4.2.6.8 and 6.1.1.1)
;
N N 0.006 0.003
;International Tables for Crystallography
(1992, Vol. C, Tables 4.2.6.8 and 6.1.1.1)
;
Cl Cl 0.148 0.159
;International Tables for Crystallography
(1992, Vol. C, Tables 4.2.6.8 and 6.1.1.1)
;
Mn Mn 0.337 0.728
;International Tables for Crystallography
(1992, Vol. C, Tables 4.2.6.8 and 6.1.1.1)
;

loop_
_geom_angle_atom_site_label_1
_geom_angle_atom_site_label_2
_geom_angle_atom_site_label_3
_geom_angle
_geom_angle_site_symmetry_1
_geom_angle_site_symmetry_2
_geom_angle_site_symmetry_3
_geom_angle_publ_flag
O(1) Mn(1) O(1) 79.4(1) . . 2_555 yes
O(1) Mn(1) O(2) 95.0(1) . . . yes
O(1) Mn(1) O(3) 89.9(1) . . . yes
O(1) Mn(1) N(1) 90.9(1) . . . yes
O(1) Mn(1) N(2) 165.2(1) . . . yes
O(1) Mn(1) O(2) 85.2(1) 2_555 . . yes
O(1) Mn(1) O(3) 167.46(10) 2_555 . . yes
O(1) Mn(1) N(1) 95.8(1) 2_555 . . yes
O(1) Mn(1) N(2) 88.1(1) 2_555 . . yes
O(2) Mn(1) O(3) 89.2(1) . . . yes
O(2) Mn(1) N(1) 174.1(1) . . . yes
O(2) Mn(1) N(2) 91.9(1) . . . yes
O(3) Mn(1) N(1) 90.8(1) . . . yes
O(3) Mn(1) N(2) 103.3(1) . . . yes
N(1) Mn(1) N(2) 82.3(1) . . . yes
O(5) Cl(1) O(6) 107.1(8) . . . yes
O(5) Cl(1) O(7) 107.4(6) . . . yes
O(5) Cl(1) O(8) 102.0(6) . . . yes
O(6) Cl(1) O(7) 111.5(4) . . . yes
O(6) Cl(1) O(8) 111.4(4) . . . yes
O(7) Cl(1) O(8) 116.5(4) . . . yes
Mn(1) O(1) Mn(1) 100.6(1) . . 2_555 yes
Mn(1) O(1) C(1) 122.9(2) . . . yes
Mn(1) O(1) C(1) 118.6(2) 2_555 . . yes
Mn(1) O(2) C(28) 129.5(2) . . . yes
Mn(1) N(1) C(11) 123.1(2) . . . yes
Mn(1) N(1) C(12) 116.0(2) . . . yes
C(11) N(1) C(12) 120.8(3) . . . yes
Mn(1) N(2) C(15) 115.0(2) . . . yes
Mn(1) N(2) C(18) 124.8(2) . . . yes
C(15) N(2) C(18) 120.0(3) . . . yes
O(1) C(1) C(2) 117.5(3) . . . yes
O(1) C(1) C(10) 122.4(3) . . . yes
C(2) C(1) C(10) 120.1(3) . . . yes
C(1) C(2) C(3) 120.6(3) . . . yes
C(2) C(3) C(4) 121.6(3) . . . yes
C(3) C(4) C(5) 121.2(3) . . . yes
C(3) C(4) C(9) 118.9(3) . . . yes
C(5) C(4) C(9) 119.9(4) . . . yes
C(4) C(5) C(6) 121.0(4) . . . yes
C(5) C(6) C(7) 119.6(4) . . . yes
C(6) C(7) C(8) 121.3(4) . . . yes
C(7) C(8) C(9) 120.4(4) . . . yes
C(4) C(9) C(8) 117.6(3) . . . yes
C(4) C(9) C(10) 119.3(3) . . . yes
C(8) C(9) C(10) 123.1(3) . . . yes
C(1) C(10) C(9) 119.1(3) . . . yes
C(1) C(10) C(11) 121.8(3) . . . yes
C(9) C(10) C(11) 118.9(3) . . . yes
N(1) C(11) C(10) 126.3(3) . . . yes
N(1) C(12) C(13) 111.8(3) . . . yes
N(1) C(12) C(14) 106.4(3) . . . yes
N(1) C(12) C(15) 105.3(3) . . . yes
C(13) C(12) C(14) 109.6(3) . . . yes
C(13) C(12) C(15) 110.7(3) . . . yes
C(14) C(12) C(15) 113.0(3) . . . yes
N(2) C(15) C(12) 106.2(3) . . . yes
N(2) C(15) C(16) 112.0(3) . . . yes
N(2) C(15) C(17) 106.3(3) . . . yes
C(12) C(15) C(16) 111.3(3) . . . yes
C(12) C(15) C(17) 111.7(3) . . . yes
C(16) C(15) C(17) 109.3(3) . . . yes
N(2) C(18) C(19) 126.9(3) . . . yes
C(18) C(19) C(20) 118.8(3) . . . yes
C(18) C(19) C(28) 121.0(3) . . . yes
C(20) C(19) C(28) 120.1(3) . . . yes
C(19) C(20) C(21) 124.1(3) . . . yes
C(19) C(20) C(25) 118.2(3) . . . yes
C(21) C(20) C(25) 117.6(3) . . . yes
C(20) C(21) C(22) 121.0(4) . . . yes
C(21) C(22) C(23) 121.1(4) . . . yes
C(22) C(23) C(24) 119.4(4) . . . yes
C(23) C(24) C(25) 121.3(4) . . . yes
C(20) C(25) C(24) 119.5(4) . . . yes
C(20) C(25) C(26) 119.4(3) . . . yes
C(24) C(25) C(26) 121.2(4) . . . yes
C(25) C(26) C(27) 121.8(3) . . . yes
C(26) C(27) C(28) 120.7(4) . . . yes
O(2) C(28) C(19) 124.4(3) . . . yes
O(2) C(28) C(27) 115.9(3) . . . yes
C(19) C(28) C(27) 119.6(3) . . . yes

loop_
_geom_bond_atom_site_label_1
_geom_bond_atom_site_label_2
_geom_bond_distance
_geom_bond_site_symmetry_1
_geom_bond_site_symmetry_2
_geom_bond_publ_flag
Mn(1) O(1) 1.896(3) . . yes
Mn(1) O(1) 2.662(3) . 2_555 yes
Mn(1) O(2) 1.867(3) . . yes
Mn(1) O(3) 2.224(3) . . yes
Mn(1) N(1) 1.969(3) . . yes
Mn(1) N(2) 1.959(3) . . yes
Cl(1) O(5) 1.306(7) . . yes
Cl(1) O(6) 1.327(6) . . yes
Cl(1) O(7) 1.367(4) . . yes
Cl(1) O(8) 1.393(5) . . yes
O(1) C(1) 1.342(4) . . yes
O(2) C(28) 1.319(4) . . yes
O(4) C(29) 1.387(7) . . yes
N(1) C(11) 1.299(4) . . yes
N(1) C(12) 1.503(4) . . yes
N(2) C(15) 1.513(4) . . yes
N(2) C(18) 1.299(4) . . yes
C(1) C(2) 1.417(5) . . yes
C(1) C(10) 1.398(5) . . yes
C(2) C(3) 1.359(5) . . yes
C(3) C(4) 1.420(6) . . yes
C(4) C(5) 1.423(5) . . yes
C(4) C(9) 1.416(5) . . yes
C(5) C(6) 1.360(6) . . yes
C(6) C(7) 1.398(6) . . yes
C(7) C(8) 1.382(5) . . yes
C(8) C(9) 1.425(5) . . yes
C(9) C(10) 1.452(4) . . yes
C(10) C(11) 1.432(5) . . yes
C(12) C(13) 1.532(5) . . yes
C(12) C(14) 1.526(6) . . yes
C(12) C(15) 1.566(5) . . yes
C(15) C(16) 1.530(5) . . yes
C(15) C(17) 1.524(6) . . yes
C(18) C(19) 1.431(4) . . yes
C(19) C(20) 1.451(5) . . yes
C(19) C(28) 1.397(5) . . yes
C(20) C(21) 1.401(5) . . yes
C(20) C(25) 1.426(5) . . yes
C(21) C(22) 1.384(5) . . yes
C(22) C(23) 1.396(6) . . yes
C(23) C(24) 1.353(7) . . yes
C(24) C(25) 1.420(5) . . yes
C(25) C(26) 1.423(6) . . yes
C(26) C(27) 1.350(6) . . yes
C(27) C(28) 1.429(5) . . yes

loop_
_geom_contact_atom_site_label_1
_geom_contact_atom_site_label_2
_geom_contact_distance
_geom_contact_site_symmetry_1
_geom_contact_site_symmetry_2
_geom_contact_publ_flag
Mn(1) O(1) 2.662(3) . 2_555 ?
O(3) O(4) 2.705(5) . . ?
O(3) O(7) 2.789(6) . 1_455 ?
O(3) C(29) 3.571(8) . . ?
O(4) O(8) 2.834(7) . 2_666 ?
O(4) C(16) 3.320(6) . 1_556 ?
O(4) O(6) 3.475(8) . 2_666 ?
O(5) C(8) 3.21(1) . 1_655 ?
O(5) C(26) 3.333(8) . . ?
O(6) C(17) 3.416(10) . 2_666 ?
O(6) C(29) 3.485(10) . 2_666 ?
O(6) C(13) 3.588(7) . 1_656 ?
O(7) C(11) 3.379(8) . 1_655 ?
O(7) C(10) 3.501(8) . 1_655 ?
O(7) C(16) 3.587(8) . 1_656 ?
O(8) C(29) 3.462(9) . 2_666 ?
O(8) C(16) 3.550(7) . 2_665 ?
C(6) C(6) 3.37(1) . 2_456 ?
C(6) C(7) 3.516(7) . 2_456 ?
C(20) C(22) 3.466(7) . 2_665 ?
C(21) C(22) 3.392(7) . 2_665 ?
C(21) C(23) 3.526(7) . 2_665 ?
